data_1571597
loop_
_publ_author_name
'Zwolenik, A.'
'Tcho&#x144;, D'
'Makal, A.'

_publ_section_title
;
 Evolution of structure and spectroscopic properties of a new
 1,3-diacetylpyrene polymorph with temperature and pressure.
;
_journal_coeditor_code YC5047
_journal_issue 4
_journal_name_full IUCrJ
_journal_paper_doi 10.1107/S2052252524003634
_journal_volume 11
_journal_year 2024
_chemical_formula_moiety 'C20 H14 O2'
_chemical_formula_sum 'C20 H14 O2'
_chemical_formula_weight 286.333
_space_group_crystal_system monoclinic
_space_group_IT_number 14
_space_group_name_Hall '-P 2ybc'
_space_group_name_H-M_alt 'P 1 21/c 1'
_symmetry_Int_Tables_number 14
_atom_sites_solution_primary direct
_audit_creation_date 2023-01-23
_audit_creation_method
;
Olex2 1.5
(compiled 2022.04.07 svn.rca3783a0 for OlexSys, GUI svn.r6498)
;
_cell_angle_alpha 90
_cell_angle_beta 102.4944(19)
_cell_angle_gamma 90
_cell_formula_units_Z 4
_cell_length_a 7.15110(13)
_cell_length_b 10.90793(19)
_cell_length_c 17.7744(3)
_cell_measurement_reflns_used 19785
_cell_measurement_temperature 100.00(10)
_cell_measurement_theta_max 34.4320
_cell_measurement_theta_min 3.3090
_cell_volume 1353.63(4)
_computing_cell_refinement 'CrysAlisPro 1.171.39.43d (Rigaku OD, 2018)'
_computing_data_collection 'CrysAlisPro 1.171.39.43d (Rigaku OD, 2018)'
_computing_data_reduction 'CrysAlisPro 1.171.39.43d (Rigaku OD, 2018)'
_computing_molecular_graphics 'Olex2 1.5 (Dolomanov et al., 2009)'
_computing_publication_material 'Olex2 1.5 (Dolomanov et al., 2009)'
_computing_structure_refinement 'olex2.refine 1.5 (Bourhis et al., 2015)'
_computing_structure_solution 'SHELXS  (Sheldrick, 2008)'
_diffrn_ambient_environment N~2~
_diffrn_ambient_temperature 100.00(10)
_diffrn_detector 'CCD plate'
_diffrn_detector_type HyPix
_diffrn_measured_fraction_theta_full 0.9984
_diffrn_measured_fraction_theta_max 0.9493
_diffrn_measurement_details
;
List of Runs (angles in degrees, time in seconds):

  # Type    Start    End  Width  t~exp~   \w     \q     \k     \f   Frames
--------------------------------------------------------------------------
  1  \w    -52.00  43.00   0.50   80.00    --   30.50 -49.00  90.00  190
  2  \w     -9.00 112.00   0.50   80.00    --   30.50  49.00-122.00  242
  3  \w    -75.00 -39.00   0.50   80.00    --  -30.81 -49.00  90.00   72
  4  \w    -12.00 116.00   0.50   80.00    --   30.50  77.00  90.00  256
  5  \w     56.00 114.00   0.50   80.00    --   30.50 178.00  90.00  116
  6  \w    -49.00 -23.00   0.50   80.00    --   30.50  19.00-150.00   52
  7  \w    -12.00  78.00   0.50   80.00    --   30.50  77.00 -60.00  180
  8  \w     -4.00 117.00   0.50   80.00    --   30.50  19.00-150.00  242
  9  \w     -2.00 110.00   0.50   80.00    --   30.50  57.00  60.00  224
 10  \w   -126.00 -61.00   0.50   80.00    --  -30.81 178.00 -90.00  130
 11  \w   -124.00 -63.00   0.50   80.00    --  -30.81-178.00-180.00  122
 12  \w   -116.00   8.00   0.50   80.00    --  -30.81 -38.00 -90.00  248
 13  \w   -118.00  54.00   0.50   80.00    --  -30.81  19.00-150.00  344
 14  \w   -126.00 -73.00   0.50   80.00    --  -30.81-178.00  30.00  106
 15  \w    -22.00  16.00   0.50   80.00    --  -30.81 -99.00 150.00   76
 16  \w    -38.00  43.00   0.50   80.00    --  -30.81  49.00-122.00  162
;
_diffrn_measurement_device 'four-circle diffractometer'
_diffrn_measurement_device_type 'SuperNova, Dual, Cu at home/near, HyPix'
_diffrn_measurement_method '\w scans'
_diffrn_orient_matrix_type 'CrysAlisPro convention (1999,Acta A55,543-557)'
_diffrn_orient_matrix_UB_11 0.0575942284
_diffrn_orient_matrix_UB_12 -0.0442814338
_diffrn_orient_matrix_UB_13 0.0234894896
_diffrn_orient_matrix_UB_21 0.0836230409
_diffrn_orient_matrix_UB_22 0.0287614565
_diffrn_orient_matrix_UB_23 -0.0069440485
_diffrn_orient_matrix_UB_31 0.0037924276
_diffrn_orient_matrix_UB_32 0.0379375689
_diffrn_orient_matrix_UB_33 0.0327143467
_diffrn_radiation_monochromator mirror
_diffrn_radiation_probe x-ray
_diffrn_radiation_type 'Mo K\a'
_diffrn_radiation_wavelength 0.71073
_diffrn_reflns_av_R_equivalents 0.0488
_diffrn_reflns_av_unetI/netI 0.0276
_diffrn_reflns_Laue_measured_fraction_full 0.9984
_diffrn_reflns_Laue_measured_fraction_max 0.9493
_diffrn_reflns_limit_h_max 11
_diffrn_reflns_limit_h_min -11
_diffrn_reflns_limit_k_max 17
_diffrn_reflns_limit_k_min -17
_diffrn_reflns_limit_l_max 27
_diffrn_reflns_limit_l_min -27
_diffrn_reflns_number 48392
_diffrn_reflns_point_group_measured_fraction_full 0.9984
_diffrn_reflns_point_group_measured_fraction_max 0.9493
_diffrn_reflns_theta_full 25.2417
_diffrn_reflns_theta_max 34.57
_diffrn_reflns_theta_min 3.33
_diffrn_source 'micro-focus sealed X-ray tube'
_diffrn_source_type 'SuperNova (Mo) X-ray Source'
_exptl_absorpt_coefficient_mu 0.090
_exptl_absorpt_correction_T_max 1.000
_exptl_absorpt_correction_T_min 0.836
_exptl_absorpt_correction_type gaussian
_exptl_absorpt_process_details
;
CrysAlisPro 1.171.39.43d (Rigaku Oxford Diffraction, 2018)
Numerical absorption correction based on gaussian integration over
   a multifaceted crystal model
Empirical absorption correction using spherical harmonics,
 implemented in SCALE3 ABSPACK scaling algorithm.
;
_exptl_crystal_colour 'clear yellow'
_exptl_crystal_colour_lustre clear
_exptl_crystal_colour_primary yellow
_exptl_crystal_density_diffrn 1.405
_exptl_crystal_description irregular
_exptl_crystal_F_000 600.369
_exptl_crystal_size_max 0.173
_exptl_crystal_size_mid 0.141
_exptl_crystal_size_min 0.036
_refine_diff_density_max 0.2407
_refine_diff_density_min -0.2340
_refine_diff_density_rms 0.0557
_refine_ls_d_res_high 0.6263
_refine_ls_d_res_low 6.1250
_refine_ls_goodness_of_fit_ref 1.0435
_refine_ls_hydrogen_treatment refall
_refine_ls_matrix_type full
_refine_ls_number_constraints 0
_refine_ls_number_parameters 325
_refine_ls_number_reflns 5486
_refine_ls_number_restraints 0
_refine_ls_restrained_S_all 1.0435
_refine_ls_R_factor_all 0.0449
_refine_ls_R_factor_gt 0.0254
_refine_ls_shift/su_max 0.0002
_refine_ls_shift/su_mean 0.0000
_refine_ls_structure_factor_coef Fsqd
_refine_ls_weighting_details 'w=1/[\s^2^(Fo^2^)+(0.0120P)^2^+0.0116P] where P=(Fo^2^+2Fc^2^)/3'
_refine_ls_weighting_scheme calc
_refine_ls_wR_factor_gt 0.0391
_refine_ls_wR_factor_ref 0.0421
_reflns_Friedel_coverage 0.0
_reflns_limit_h_max 10
_reflns_limit_h_min -11
_reflns_limit_k_max 17
_reflns_limit_k_min 0
_reflns_limit_l_max 27
_reflns_limit_l_min 0
_reflns_number_gt 4111
_reflns_number_total 5486
_reflns_threshold_expression I>=2u(I)
_cod_data_source_file yc5047.cif
_cod_data_source_block 2oAPb_100K
_cod_database_code 1571597
_chemical_oxdiff_formula 'C20 H14 O2'
_olex2_refinement_description
;
;
_olex2_submission_special_instructions 'No special instructions were received'
_oxdiff_exptl_absorpt_empirical_details
;
Empirical correction (ABSPACK) includes:
- Absorption correction using spherical harmonics
- Frame scaling
;
_oxdiff_exptl_absorpt_empirical_full_max 1.258
_oxdiff_exptl_absorpt_empirical_full_min 0.823

loop_
_space_group_symop_id
_space_group_symop_operation_xyz
1 x,y,z
2 -x,y+1/2,-z+1/2
3 -x,-y,-z
4 x,-y-1/2,z-1/2

loop_
_atom_site_label
_atom_site_type_symbol
_atom_site_fract_x
_atom_site_fract_y
_atom_site_fract_z
_atom_site_U_iso_or_equiv
_atom_site_adp_type
_atom_site_occupancy
_atom_site_refinement_flags_posn
C1 C 0.24478(5) 0.98443(4) 0.49283(2) 0.01510(8) Uani 1.000000 .
C2 C 0.21200(5) 0.85681(4) 0.47683(2) 0.01580(8) Uani 1.000000 .
C3 C 0.22871(5) 1.06898(4) 0.43002(2) 0.01676(8) Uani 1.000000 .
C4 C 0.31885(5) 0.94312(4) 0.63187(2) 0.01552(8) Uani 1.000000 .
C5 C 0.29950(5) 1.02878(4) 0.57028(2) 0.01529(8) Uani 1.000000 .
C6 C 0.28292(6) 0.81931(4) 0.61471(2) 0.01662(8) Uani 1.000000 .
C7 C 0.23493(6) 0.77370(4) 0.53955(2) 0.01640(8) Uani 1.000000 .
C8 C 0.26763(6) 1.19562(4) 0.44402(2) 0.01888(8) Uani 1.000000 .
C9 C 0.17937(6) 1.02675(4) 0.35259(2) 0.01932(8) Uani 1.000000 .
C10 C 0.31714(6) 1.23754(4) 0.52218(3) 0.02081(9) Uani 1.000000 .
C11 C 0.15480(6) 0.81799(4) 0.39769(2) 0.01999(9) Uani 1.000000 .
O12 O 0.46975(5) 1.07259(3) 0.735809(17) 0.02385(7) Uani 1.000000 .
C13 C 0.33096(6) 1.15837(4) 0.58221(3) 0.01903(8) Uani 1.000000 .
C14 C 0.14079(6) 0.89905(4) 0.33877(3) 0.02140(9) Uani 1.000000 .
C15 C 0.17250(6) 1.10987(5) 0.29181(3) 0.02375(10) Uani 1.000000 .
C16 C 0.26037(6) 1.27637(5) 0.38188(3) 0.02347(9) Uani 1.000000 .
C17 C 0.38565(6) 0.97700(4) 0.71504(2) 0.01756(8) Uani 1.000000 .
C18 C 0.22407(6) 0.63727(4) 0.52986(2) 0.01953(8) Uani 1.000000 .
O19 O 0.25524(5) 0.58639(3) 0.472726(18) 0.02920(8) Uani 1.000000 .
C20 C 0.21354(6) 1.23335(5) 0.30635(3) 0.02548(10) Uani 1.000000 .
C21 C 0.17875(8) 0.56157(5) 0.59495(3) 0.02329(9) Uani 1.000000 .
C22 C 0.34911(8) 0.88767(5) 0.77526(3) 0.02335(9) Uani 1.000000 .
H6 H 0.3015(8) 0.7544(5) 0.6610(3) 0.0319(14) Uani 1.000000 .
H20 H 0.2136(8) 1.2949(5) 0.2600(3) 0.0431(16) Uani 1.000000 .
H11 H 0.1287(8) 0.7247(6) 0.3868(3) 0.0402(16) Uani 1.000000 .
H15 H 0.1377(9) 1.0757(5) 0.2340(3) 0.0451(17) Uani 1.000000 .
H10 H 0.3468(8) 1.3319(5) 0.5316(3) 0.0404(16) Uani 1.000000 .
H22a H 0.4339(10) 0.8101(6) 0.7758(3) 0.0516(18) Uani 1.000000 .
H13 H 0.3696(8) 1.1912(5) 0.6385(3) 0.0380(15) Uani 1.000000 .
H22b H 0.2017(10) 0.8583(6) 0.7624(3) 0.0492(17) Uani 1.000000 .
H22c H 0.3812(10) 0.9315(5) 0.8297(4) 0.0536(18) Uani 1.000000 .
H16 H 0.2939(8) 1.3703(5) 0.3939(3) 0.0405(16) Uani 1.000000 .
H14 H 0.1021(8) 0.8686(5) 0.2801(3) 0.0413(16) Uani 1.000000 .
H21a H 0.0620(10) 0.5985(6) 0.6153(4) 0.0558(19) Uani 1.000000 .
H21b H 0.1433(9) 0.4723(6) 0.5736(3) 0.0540(18) Uani 1.000000 .
H21c H 0.3009(10) 0.5583(5) 0.6408(3) 0.0526(18) Uani 1.000000 .

loop_
_atom_site_aniso_label
_atom_site_aniso_U_11
_atom_site_aniso_U_22
_atom_site_aniso_U_33
_atom_site_aniso_U_12
_atom_site_aniso_U_13
_atom_site_aniso_U_23
C1 0.01471(17) 0.01608(19) 0.01445(18) 0.00094(14) 0.00300(14) -0.00101(14)
C2 0.01598(17) 0.01701(19) 0.01425(18) -0.00001(14) 0.00290(14) -0.00257(14)
C3 0.01517(17) 0.0191(2) 0.01595(19) 0.00148(14) 0.00332(14) 0.00125(15)
C4 0.01719(17) 0.01560(19) 0.01390(18) 0.00038(14) 0.00365(14) -0.00222(14)
C5 0.01563(17) 0.01501(18) 0.01534(19) 0.00012(14) 0.00363(14) -0.00199(14)
C6 0.01877(19) 0.01540(19) 0.0157(2) 0.00039(15) 0.00375(15) -0.00163(15)
C7 0.01853(18) 0.01497(19) 0.01570(19) -0.00003(14) 0.00371(15) -0.00256(15)
C8 0.01767(18) 0.01804(19) 0.0214(2) 0.00182(15) 0.00523(15) 0.00298(16)
C9 0.01696(18) 0.0251(2) 0.01564(19) 0.00264(16) 0.00302(15) 0.00109(16)
C10 0.0228(2) 0.0161(2) 0.0239(2) -0.00033(16) 0.00578(17) -0.00038(17)
C11 0.0217(2) 0.0219(2) 0.0157(2) -0.00108(16) 0.00269(16) -0.00466(17)
O12 0.03101(17) 0.02232(16) 0.01688(15) -0.00414(13) 0.00220(12) -0.00514(12)
C13 0.0223(2) 0.0154(2) 0.0195(2) -0.00127(15) 0.00459(16) -0.00298(16)
C14 0.0218(2) 0.0268(2) 0.0149(2) 0.00021(17) 0.00241(16) -0.00300(17)
C15 0.0207(2) 0.0326(3) 0.0177(2) 0.00466(18) 0.00375(17) 0.00593(19)
C16 0.0214(2) 0.0225(2) 0.0270(2) 0.00329(17) 0.00649(17) 0.00796(19)
C17 0.01904(18) 0.0192(2) 0.01421(18) 0.00048(15) 0.00304(14) -0.00302(15)
C18 0.0227(2) 0.01500(19) 0.0208(2) -0.00036(15) 0.00462(16) -0.00368(15)
O19 0.0453(2) 0.01811(17) 0.02647(17) -0.00067(14) 0.01272(15) -0.00718(13)
C20 0.0219(2) 0.0310(3) 0.0239(2) 0.00517(18) 0.00591(18) 0.01110(19)
C21 0.0274(2) 0.0168(2) 0.0255(2) -0.00013(18) 0.00530(19) 0.00013(18)
C22 0.0277(2) 0.0261(2) 0.0159(2) -0.00095(19) 0.00415(19) 0.00035(18)
H6 0.049(4) 0.015(3) 0.030(4) -0.000(3) 0.006(3) -0.001(3)
H20 0.041(4) 0.045(4) 0.044(4) 0.002(3) 0.009(3) 0.015(3)
H11 0.051(4) 0.041(4) 0.027(3) -0.002(3) 0.007(3) 0.001(3)
H15 0.057(5) 0.044(4) 0.033(4) 0.006(3) 0.008(3) 0.009(3)
H10 0.051(4) 0.028(4) 0.040(4) -0.008(3) 0.006(3) 0.001(3)
H22a 0.069(5) 0.046(5) 0.043(4) 0.016(4) 0.019(3) 0.009(4)
H13 0.047(4) 0.026(3) 0.041(4) -0.012(3) 0.010(3) -0.001(3)
H22b 0.046(5) 0.069(5) 0.032(4) -0.012(4) 0.008(3) 0.010(3)
H22c 0.086(6) 0.042(4) 0.033(4) -0.010(4) 0.015(4) -0.002(3)
H16 0.052(4) 0.030(4) 0.040(4) 0.004(3) 0.010(3) 0.007(3)
H14 0.049(4) 0.043(4) 0.031(4) -0.001(3) 0.006(3) -0.003(3)
H21a 0.047(5) 0.056(5) 0.070(5) 0.008(4) 0.025(4) 0.018(4)
H21b 0.072(5) 0.043(5) 0.049(4) -0.010(4) 0.018(4) -0.004(4)
H21c 0.055(5) 0.048(4) 0.046(4) -0.015(4) -0.009(4) 0.005(3)

loop_
_atom_type_symbol
_atom_type_scat_dispersion_real
_atom_type_scat_dispersion_imag
_atom_type_scat_source
_atom_type_scat_dispersion_source
C 0.00347 0.00161 'NoSpherA2: Chem.Sci. 2021, DOI:10.1039/D0SC05526C' 'Henke, Gullikson and Davis, At. Data and Nucl. Data Tables, 1993, 54, 2'
H 0.00000 0.00000 'NoSpherA2: Chem.Sci. 2021, DOI:10.1039/D0SC05526C' 'Henke, Gullikson and Davis, At. Data and Nucl. Data Tables, 1993, 54, 2'
O 0.01158 0.00611 'NoSpherA2: Chem.Sci. 2021, DOI:10.1039/D0SC05526C' 'Henke, Gullikson and Davis, At. Data and Nucl. Data Tables, 1993, 54, 2'

loop_
_exptl_crystal_face_index_h
_exptl_crystal_face_index_k
_exptl_crystal_face_index_l
_exptl_crystal_face_perp_dist
3 3 5 0.0480
-5 0 3 0.0571
-1 2 5 0.0569
-1 5 0 0.0068
1 -5 -1 0.0241
2 -9 -21 0.0669
3 -1 -5 0.0793
6 -6 -20 0.0754
10 1 -9 0.0779
5 3 1 0.0652
0 2 5 0.0607
-2 -4 -5 0.0757
-3 1 5 0.0622
-1 5 4 0.0255
0 -2 5 0.0854
0 2 -24 0.0701

loop_
_geom_angle_atom_site_label_1
_geom_angle_atom_site_label_2
_geom_angle_atom_site_label_3
_geom_angle
_geom_angle_site_symmetry_1
_geom_angle_site_symmetry_3
_geom_angle_publ_flag
C3 C1 C2 119.30(4) . . ?
C5 C1 C2 121.28(4) . . ?
C5 C1 C3 119.39(4) . . ?
C7 C2 C1 118.66(3) . . ?
C11 C2 C1 118.68(4) . . ?
C11 C2 C7 122.65(4) . . ?
C8 C3 C1 120.64(4) . . ?
C9 C3 C1 120.46(4) . . ?
C9 C3 C8 118.87(4) . . ?
C6 C4 C5 118.98(4) . . ?
C17 C4 C5 123.66(4) . . ?
C17 C4 C6 117.29(4) . . ?
C4 C5 C1 118.60(4) . . ?
C13 C5 C1 118.36(4) . . ?
C13 C5 C4 123.04(4) . . ?
C7 C6 C4 123.29(4) . . ?
H6 C6 C4 119.0(3) . . ?
H6 C6 C7 117.6(3) . . ?
C6 C7 C2 119.12(4) . . ?
C18 C7 C2 123.38(3) . . ?
C18 C7 C6 117.35(4) . . ?
C10 C8 C3 118.57(4) . . ?
C16 C8 C3 119.97(4) . . ?
C16 C8 C10 121.45(4) . . ?
C14 C9 C3 118.68(4) . . ?
C15 C9 C3 119.74(4) . . ?
C15 C9 C14 121.57(4) . . ?
C13 C10 C8 121.28(4) . . ?
H10 C10 C8 117.6(3) . . ?
H10 C10 C13 121.1(3) . . ?
C14 C11 C2 121.31(4) . . ?
H11 C11 C2 117.9(3) . . ?
H11 C11 C14 120.7(3) . . ?
C10 C13 C5 121.70(4) . . ?
H13 C13 C5 118.6(3) . . ?
H13 C13 C10 119.6(3) . . ?
C11 C14 C9 121.48(4) . . ?
H14 C14 C9 117.9(3) . . ?
H14 C14 C11 120.6(3) . . ?
C20 C15 C9 120.79(4) . . ?
H15 C15 C9 118.4(3) . . ?
H15 C15 C20 120.7(3) . . ?
C20 C16 C8 120.45(5) . . ?
H16 C16 C8 118.6(3) . . ?
H16 C16 C20 121.0(3) . . ?
O12 C17 C4 122.70(4) . . ?
C22 C17 C4 118.21(4) . . ?
C22 C17 O12 119.08(4) . . ?
O19 C18 C7 122.25(4) . . ?
C21 C18 C7 117.95(4) . . ?
C21 C18 O19 119.77(4) . . ?
C16 C20 C15 120.16(4) . . ?
H20 C20 C15 120.2(3) . . ?
H20 C20 C16 119.6(3) . . ?
H21a C21 C18 111.7(3) . . ?
H21b C21 C18 107.6(3) . . ?
H21b C21 H21a 109.1(5) . . ?
H21c C21 C18 109.3(3) . . ?
H21c C21 H21a 109.3(5) . . ?
H21c C21 H21b 109.8(4) . . ?
H22a C22 C17 109.9(3) . . ?
H22b C22 C17 110.6(3) . . ?
H22b C22 H22a 107.6(5) . . ?
H22c C22 C17 108.6(3) . . ?
H22c C22 H22a 110.5(5) . . ?
H22c C22 H22b 109.6(4) . . ?

loop_
_geom_bond_atom_site_label_1
_geom_bond_atom_site_label_2
_geom_bond_distance
_geom_bond_site_symmetry_2
_geom_bond_publ_flag
C1 C2 1.4300(6) . ?
C1 C3 1.4334(5) . ?
C1 C5 1.4314(5) . ?
C2 C7 1.4185(6) . ?
C2 C11 1.4410(6) . ?
C3 C8 1.4205(6) . ?
C3 C9 1.4216(6) . ?
C4 C5 1.4231(5) . ?
C4 C6 1.3960(6) . ?
C4 C17 1.4982(5) . ?
C5 C13 1.4398(6) . ?
C6 C7 1.3971(6) . ?
C6 H6 1.071(5) . ?
C7 C18 1.4982(6) . ?
C8 C10 1.4324(6) . ?
C8 C16 1.4049(6) . ?
C9 C14 1.4309(6) . ?
C9 C15 1.4030(6) . ?
C10 C13 1.3596(6) . ?
C10 H10 1.057(6) . ?
C11 C14 1.3577(6) . ?
C11 H11 1.045(6) . ?
O12 C17 1.2203(5) . ?
C13 H13 1.043(5) . ?
C14 H14 1.072(6) . ?
C15 C20 1.3908(7) . ?
C15 H15 1.070(6) . ?
C16 C20 1.3929(7) . ?
C16 H16 1.063(6) . ?
C17 C22 1.5114(6) . ?
C18 O19 1.2194(5) . ?
C18 C21 1.5126(6) . ?
C20 H20 1.063(6) . ?
C21 H21a 1.059(7) . ?
C21 H21b 1.056(7) . ?
C21 H21c 1.059(6) . ?
C22 H22a 1.040(6) . ?
C22 H22b 1.077(7) . ?
C22 H22c 1.058(6) . ?

loop_
_geom_torsion_atom_site_label_1
_geom_torsion_atom_site_label_2
_geom_torsion_atom_site_label_3
_geom_torsion_atom_site_label_4
_geom_torsion
_geom_torsion_site_symmetry_1
_geom_torsion_site_symmetry_2
_geom_torsion_site_symmetry_3
_geom_torsion_site_symmetry_4
_geom_torsion_publ_flag
C1 C2 C7 C6 1.92(4) . . . . ?
C1 C2 C7 C18 -173.59(3) . . . . ?
C1 C2 C11 C14 3.20(4) . . . . ?
C1 C3 C8 C10 -2.00(4) . . . . ?
C1 C3 C8 C16 176.90(4) . . . . ?
C1 C3 C9 C14 1.79(4) . . . . ?
C1 C3 C9 C15 -177.20(4) . . . . ?
C1 C5 C4 C6 -0.34(4) . . . . ?
C1 C5 C4 C17 176.49(3) . . . . ?
C1 C5 C13 C10 -2.56(4) . . . . ?
C2 C7 C6 C4 -3.14(4) . . . . ?
C2 C7 C18 O19 23.79(5) . . . . ?
C2 C7 C18 C21 -158.15(4) . . . . ?
C2 C11 C14 C9 -0.94(5) . . . . ?
C3 C8 C10 C13 1.35(5) . . . . ?
C3 C8 C16 C20 0.56(5) . . . . ?
C3 C9 C14 C11 -1.57(4) . . . . ?
C3 C9 C15 C20 0.04(5) . . . . ?
C4 C5 C13 C10 177.94(4) . . . . ?
C4 C6 C7 C18 172.64(4) . . . . ?
C5 C13 C10 C8 0.95(5) . . . . ?
C6 C7 C18 O19 -151.79(4) . . . . ?
C6 C7 C18 C21 26.26(4) . . . . ?
C8 C16 C20 C15 0.34(5) . . . . ?
C9 C15 C20 C16 -0.65(5) . . . . ?

loop_
_exptl_oxdiff_crystal_face_indexfrac_h
_exptl_oxdiff_crystal_face_indexfrac_k
_exptl_oxdiff_crystal_face_indexfrac_l
_exptl_oxdiff_crystal_face_x
_exptl_oxdiff_crystal_face_y
_exptl_oxdiff_crystal_face_z
3.0000 3.0000 5.0000 0.1574 0.3024 0.2888
-5.0000 0.0000 3.0000 -0.2175 -0.4389 0.0792
-1.0000 2.0000 5.0000 -0.0287 -0.0608 0.2357
-1.0000 5.0000 -0.0000 -0.2790 0.0602 0.1859
1.0000 -5.0000 -1.0000 0.2555 -0.0532 -0.2186
2.0000 -9.0000 -21.0000 0.0204 0.0542 -1.0209
3.0000 -1.0000 -5.0000 0.0996 0.2568 -0.1901
6.0000 -6.0000 -20.0000 0.1415 0.4681 -0.8592
10.0000 1.0000 -9.0000 0.3203 0.9275 -0.2186
5.0000 3.0000 1.0000 0.1786 0.4975 0.1655
0.0000 2.0000 5.0000 0.0289 0.0228 0.2394
-2.0000 -4.0000 -5.0000 -0.0555 -0.2476 -0.3229
-3.0000 1.0000 5.0000 -0.0996 -0.2568 0.1901
-1.0000 5.0000 4.0000 -0.1850 0.0324 0.3168
0.0000 -2.0000 5.0000 0.2060 -0.0922 0.0877
-0.0000 2.0000 -24.0000 -0.6523 0.2242 -0.7093
